data_7131408
loop_
_publ_author_name
'Chu, Zhenwei'
'Li, Jinhua'
'Hua, Yuhui'
'Luo, Ming'
'Chen, Dafa'
'Xia, Haiping'

_publ_section_title
;
 Hetero-carbolong chemistry: experimental and theoretical studies of
 diaza-metallapentalenes.
;
_journal_issue 28
_journal_name_full 'Chemical communications (Cambridge, England)'
_journal_page_first 4173
_journal_page_last 4176
_journal_paper_doi 10.1039/d3cc00029j
_journal_volume 59
_journal_year 2023
_chemical_formula_moiety '2(C66 H53 N2 O Os P3), 4(F6 Sb), C H2 Cl2'
_chemical_formula_sum 'C133 H108 Cl2 F24 N4 O2 Os2 P6 Sb4'
_chemical_formula_weight 3374.35
_space_group_crystal_system triclinic
_space_group_IT_number 2
_space_group_name_Hall '-P 1'
_space_group_name_H-M_alt 'P -1'
_atom_sites_solution_hydrogens geom
_audit_creation_date 2022-12-18
_audit_creation_method
;
Olex2 1.2
(compiled 2018.05.29 svn.r3508 for OlexSys, GUI svn.r5506)
;
_audit_update_record
;
2023-03-05 deposited with the CCDC.	2023-03-14 downloaded from the CCDC.
;
_cell_angle_alpha 104.879(4)
_cell_angle_beta 91.321(4)
_cell_angle_gamma 95.310(4)
_cell_formula_units_Z 2
_cell_length_a 11.6995(9)
_cell_length_b 21.8835(15)
_cell_length_c 25.5349(19)
_cell_measurement_reflns_used 9863
_cell_measurement_temperature 100(2)
_cell_measurement_theta_max 68.33
_cell_measurement_theta_min 3.80
_cell_volume 6283.8(8)
_computing_cell_refinement 'SAINT V8.40A (?, 2016)'
_computing_data_collection 'Apex3 (Bruker 2018)'
_computing_data_reduction 'SAINT V8.40A (?, 2016)'
_computing_molecular_graphics 'Olex2 (Dolomanov et al., 2009)'
_computing_publication_material 'Olex2 (Dolomanov et al., 2009)'
_computing_structure_refinement 'ShelXL (Sheldrick, 2015)'
_computing_structure_solution 'ShelXT (Sheldrick, 2015)'
_diffrn_ambient_temperature 100.0
_diffrn_detector_area_resol_mean 7.9
_diffrn_detector_type 'CCD area detector'
_diffrn_measured_fraction_theta_full 0.992
_diffrn_measured_fraction_theta_max 0.992
_diffrn_measurement_device 'three-circle diffractometer'
_diffrn_measurement_device_type 'Bruker APEX-II CCD'
_diffrn_measurement_method '\f and \w scans'
_diffrn_radiation_type CuK\a
_diffrn_radiation_wavelength 1.54178
_diffrn_reflns_av_R_equivalents 0.0819
_diffrn_reflns_av_unetI/netI 0.0963
_diffrn_reflns_Laue_measured_fraction_full 0.992
_diffrn_reflns_Laue_measured_fraction_max 0.992
_diffrn_reflns_limit_h_max 13
_diffrn_reflns_limit_h_min -13
_diffrn_reflns_limit_k_max 25
_diffrn_reflns_limit_k_min -25
_diffrn_reflns_limit_l_max 29
_diffrn_reflns_limit_l_min -29
_diffrn_reflns_number 75780
_diffrn_reflns_point_group_measured_fraction_full 0.992
_diffrn_reflns_point_group_measured_fraction_max 0.992
_diffrn_reflns_theta_full 62.496
_diffrn_reflns_theta_max 62.496
_diffrn_reflns_theta_min 2.100
_diffrn_standards_number 0
_exptl_absorpt_coefficient_mu 12.319
_exptl_absorpt_correction_T_max 0.1665
_exptl_absorpt_correction_T_min 0.0516
_exptl_absorpt_correction_type multi-scan
_exptl_absorpt_process_details
;
SADABS-2016/2 (Bruker,2016/2) was used for absorption correction.
wR2(int) was 0.1529 before and 0.0927 after correction.
The Ratio of minimum to maximum transmission is 0.3099.
The \l/2 correction factor is Not present.
;
_exptl_crystal_colour 'yellowish green'
_exptl_crystal_colour_modifier yellowish
_exptl_crystal_colour_primary green
_exptl_crystal_density_diffrn 1.783
_exptl_crystal_description block
_exptl_crystal_F_000 3292
_exptl_crystal_size_max 0.12
_exptl_crystal_size_mid 0.08
_exptl_crystal_size_min 0.06
_refine_diff_density_max 1.900
_refine_diff_density_min -1.662
_refine_diff_density_rms 0.127
_refine_ls_extinction_method none
_refine_ls_goodness_of_fit_ref 1.056
_refine_ls_hydrogen_treatment constr
_refine_ls_matrix_type full
_refine_ls_number_parameters 1657
_refine_ls_number_reflns 19902
_refine_ls_number_restraints 156
_refine_ls_restrained_S_all 1.071
_refine_ls_R_factor_all 0.0749
_refine_ls_R_factor_gt 0.0539
_refine_ls_shift/su_max 0.003
_refine_ls_shift/su_mean 0.000
_refine_ls_structure_factor_coef Fsqd
_refine_ls_weighting_details 'w=1/[\s^2^(Fo^2^)+(0.0496P)^2^+8.1822P] where P=(Fo^2^+2Fc^2^)/3'
_refine_ls_weighting_scheme calc
_refine_ls_wR_factor_gt 0.1341
_refine_ls_wR_factor_ref 0.1448
_reflns_Friedel_coverage 0.000
_reflns_number_gt 14923
_reflns_number_total 19902
_reflns_threshold_expression 'I > 2\s(I)'
_cod_data_source_file d3cc00029j2.cif
_cod_data_source_block czw508_20210428_0m
_cod_depositor_comments 'Adding full bibliography for 7131403--7131410.cif.'
_cod_database_code 7131408
_shelx_shelxl_version_number 2018/3
_shelx_space_group_comment
;
The symmetry employed for this shelxl refinement is uniquely defined
by the following loop, which should always be used as a source of
symmetry information in preference to the above space-group names.
They are only intended as comments.
;
_shelx_estimated_absorpt_t_max 0.525
_shelx_estimated_absorpt_t_min 0.320
_olex2_refinement_description
;
1. Fixed Uiso
 At 1.2 times of:
  All C(H) groups, All C(H,H) groups
2. Uiso/Uaniso restraints and constraints
F2 \\sim Sb1 \\sim F3 \\sim F4 \\sim F8 \\sim F1AA \\sim F11 \\sim F2AA \\sim
Sb0A \\sim F7 \\sim F18 \\sim F5 \\sim F0AA \\sim F9: within 2A with sigma of
0.005 and sigma for terminal atoms of 0.01
3. Others
 Fixed Sof: Sb1(0.5) Sb0A(0.5) F2(0.5) F3(0.5) F4(0.5) F5(0.5) F7(0.5) F8(0.5)
 F1AA(0.5) F0AA(0.5) F9(0.5) F11(0.5) F18(0.5) F2AA(0.5)
4.a Secondary CH2 refined with riding coordinates:
 C04X(H04T,H04V)
4.b Aromatic/amide H refined with riding coordinates:
 C00X(H00X), C013(H013), C014(H014), C015(H015), C01A(H01A), C01B(H01B),
 C01E(H01E), C01F(H01F), C01G(H01G), C01H(H01H), C01K(H01K), C01L(H01L),
 C01M(H01M), C01N(H01N), C01O(H01O), C01P(H01P), C01Q(H01Q), C01U(H01U),
 C01W(H01W), C01Z(H01Z), C020(H020), C021(H021), C022(H022), C023(H023),
 C024(H024), C025(H025), C027(H027), C028(H028), C029(H029), C02A(H02A),
 C02B(H02B), C02C(H02C), C02D(H02D), C02E(H02E), C02F(H02F), C02G(H02G),
 C02H(H02H), C02I(H02I), C02J(H02J), C02M(H02M), C02N(H02N), C02O(H02O),
 C02R(H02R), C02S(H02S), C02T(H02T), C02U(H02U), C02V(H02V), C02Y(H02Y),
 C02Z(H02Z), C030(H030), C031(H031), C032(H032), C033(H033), C034(H034),
 C035(H035), C037(H037), C038(H038), C039(H039), C03B(H03B), C03C(H03C),
 C03D(H03D), C03E(H03E), C03F(H03F), C03G(H03G), C03H(H03H), C03I(H03I),
 C03J(H03J), C03M(H03M), C03P(H03P), C03Q(H03Q), C03S(H03S), C03T(H03T),
 C03U(H03U), C03V(H03V), C03X(H03X), C03Y(H03Y), C03Z(H03Z), C040(H040),
 C041(H041), C042(H042), C044(H044), C045(H045), C046(H046), C047(H047),
 C048(H048), C049(H049), C04A(H04A), C04B(H04B), C04C(H04C), C04D(H04D),
 C04E(H04E), C04F(H04F), C04G(H04G), C04H(H04H), C04I(H04I), C04J(H04J),
 C04K(H04K), C04L(H04L), C04M(H04M), C04N(H04N), C04O(H04O), C04P(H04P),
 C04Q(H04Q), C04R(H04R), C04S(H04S), C04U(H04U)
;
_olex2_submission_special_instructions 'No special instructions were received'

loop_
_space_group_symop_operation_xyz
'x, y, z'
'-x, -y, -z'

loop_
_atom_site_label
_atom_site_type_symbol
_atom_site_fract_x
_atom_site_fract_y
_atom_site_fract_z
_atom_site_U_iso_or_equiv
_atom_site_adp_type
_atom_site_occupancy
_atom_site_site_symmetry_order
_atom_site_calc_flag
_atom_site_refinement_flags_posn
_atom_site_refinement_flags_adp
_atom_site_refinement_flags_occupancy
_atom_site_disorder_assembly
_atom_site_disorder_group
Os01 Os 0.70606(3) 0.80677(2) 0.66655(2) 0.03832(10) Uani 1 1 d . . . . .
Os02 Os 0.75255(3) 0.18586(2) 0.85274(2) 0.04034(11) Uani 1 1 d . . . . .
Sb03 Sb 0.28194(5) 0.21310(3) 1.07586(2) 0.05531(16) Uani 1 1 d . . . . .
Sb04 Sb 0.27594(6) 0.80874(3) 0.41901(2) 0.05590(16) Uani 1 1 d . . . . .
Sb00 Sb 0.77741(6) 0.56137(3) 0.42392(3) 0.07100(19) Uani 1 1 d . . . . .
P007 P 0.72260(17) 0.37688(9) 0.80545(8) 0.0421(4) Uani 1 1 d . . . . .
P008 P 0.74745(17) 0.60812(9) 0.69673(8) 0.0425(4) Uani 1 1 d . . . . .
P009 P 0.49730(16) 0.78457(9) 0.66020(8) 0.0409(4) Uani 1 1 d . . . . .
P00A P 0.54601(16) 0.16589(9) 0.85182(8) 0.0412(4) Uani 1 1 d . . . . .
P00B P 0.91353(16) 0.83072(9) 0.66961(8) 0.0398(4) Uani 1 1 d . . . . .
P00C P 0.96114(17) 0.20163(9) 0.85711(8) 0.0420(4) Uani 1 1 d . . . . .
Cl00 Cl 0.7570(3) 0.94936(18) 0.45565(13) 0.0968(9) Uani 1 1 d . . . . .
Cl1 Cl 0.8859(3) 0.83874(18) 0.44329(13) 0.1005(10) Uani 1 1 d . . . . .
F00F F 0.2738(5) 0.8124(3) 0.3464(2) 0.0727(15) Uani 1 1 d . . . . .
F00G F 0.2851(5) 0.2060(3) 1.1476(2) 0.0817(18) Uani 1 1 d . . . . .
O00H O 0.7459(5) 0.0670(3) 0.7569(2) 0.0515(13) Uani 1 1 d . . . . .
F00I F 0.3126(6) 0.7245(2) 0.3965(2) 0.0742(15) Uani 1 1 d . . . . .
O00J O 0.7002(5) 0.9208(3) 0.7671(2) 0.0485(12) Uani 1 1 d . . . . .
N00K N 0.6949(6) 0.8022(3) 0.5501(3) 0.0461(15) Uani 1 1 d . . . . .
F00L F 0.2834(6) 0.8036(3) 0.4908(2) 0.0859(18) Uani 1 1 d . . . . .
F00M F 0.4344(6) 0.8357(3) 0.4237(2) 0.0783(16) Uani 1 1 d . . . . .
F00N F 0.1329(5) 0.1701(3) 1.0632(2) 0.0752(15) Uani 1 1 d . . . . .
F00O F 0.2443(7) 0.8931(3) 0.4410(3) 0.095(2) Uani 1 1 d . . . . .
N00P N 0.6833(6) 0.8414(3) 0.5986(3) 0.0449(15) Uani 1 1 d . . . . .
F00Q F 0.4297(5) 0.2567(3) 1.0857(2) 0.0832(17) Uani 1 1 d . . . . .
N00R N 0.7647(6) 0.2050(3) 0.9719(3) 0.0490(16) Uani 1 1 d . . . . .
F00S F 0.1209(6) 0.7801(3) 0.4130(3) 0.0866(17) Uani 1 1 d . . . . .
N00T N 0.7694(6) 0.1600(3) 0.9278(3) 0.0469(15) Uani 1 1 d . . . . .
F00U F 0.2183(6) 0.2888(3) 1.0991(3) 0.0927(19) Uani 1 1 d . . . . .
C00V C 0.7370(7) 0.6762(3) 0.6689(3) 0.0399(16) Uani 1 1 d . . . . .
F00W F 0.2757(6) 0.2201(4) 1.0042(3) 0.103(2) Uani 1 1 d . . . . .
C00X C 0.7179(6) 0.7362(3) 0.7029(3) 0.0393(16) Uani 1 1 d . . . . .
H00X H 0.711022 0.742671 0.740887 0.047 Uiso 1 1 calc R . . . .
C00Y C 0.7325(7) 0.3140(4) 0.8398(3) 0.0437(17) Uani 1 1 d . . . . .
C00Z C 0.7230(6) 0.7307(3) 0.6021(3) 0.0404(16) Uani 1 1 d . . . . .
C011 C 0.7459(7) 0.2680(4) 0.9121(3) 0.0467(18) Uani 1 1 d . . . . .
C012 C 0.6193(7) 0.5996(3) 0.7336(3) 0.0443(18) Uani 1 1 d . . . . .
C013 C 0.7193(7) 0.7432(4) 0.5516(3) 0.0472(18) Uani 1 1 d . . . . .
H013 H 0.733104 0.711983 0.519580 0.057 Uiso 1 1 calc R . . . .
C014 C 0.7426(7) 0.2498(4) 0.8103(3) 0.0442(17) Uani 1 1 d . . . . .
H014 H 0.744540 0.238108 0.771832 0.053 Uiso 1 1 calc R . . . .
C015 C 0.4460(8) 0.1350(4) 0.6906(4) 0.051(2) Uani 1 1 d . . . . .
H015 H 0.478891 0.137796 0.657544 0.062 Uiso 1 1 calc R . . . .
C016 C 0.7010(6) 0.8790(4) 0.7293(4) 0.0425(18) Uani 1 1 d . . . . .
F017 F 0.7367(7) 0.6432(3) 0.4236(3) 0.108(2) Uani 1 1 d . . . . .
C018 C 0.8489(7) 0.3789(4) 0.7668(3) 0.0464(19) Uani 1 1 d . . . . .
C019 C 0.4134(6) 0.8487(4) 0.6527(3) 0.0452(18) Uani 1 1 d . . . . .
C01A C 0.7364(7) 0.3250(4) 0.8954(3) 0.0456(18) Uani 1 1 d . . . . .
H01A H 0.733195 0.365628 0.919843 0.055 Uiso 1 1 calc R . . . .
C01B C 1.0023(8) 0.8507(4) 0.8312(4) 0.053(2) Uani 1 1 d . . . . .
H01B H 0.965345 0.847154 0.863161 0.064 Uiso 1 1 calc R . . . .
C01C C 0.7203(7) 0.4524(4) 0.8536(3) 0.0428(17) Uani 1 1 d . . . . .
F01D F 0.3473(7) 0.1372(3) 1.0531(4) 0.111(3) Uani 1 1 d . . . . .
C01E C 0.7376(6) 0.6718(3) 0.6137(3) 0.0430(17) Uani 1 1 d . . . . .
H01E H 0.746799 0.633746 0.586783 0.052 Uiso 1 1 calc R . . . .
C01F C 0.9693(7) 0.9612(4) 0.6914(4) 0.0493(19) Uani 1 1 d . . . . .
H01F H 0.973490 0.959322 0.728193 0.059 Uiso 1 1 calc R . . . .
C01G C 0.2522(7) 0.8866(4) 0.6128(4) 0.052(2) Uani 1 1 d . . . . .
H01G H 0.188292 0.879125 0.587598 0.062 Uiso 1 1 calc R . . . .
C01H C 0.9359(7) 0.8421(4) 0.7827(3) 0.0451(18) Uani 1 1 d . . . . .
H01H H 0.854675 0.834185 0.782414 0.054 Uiso 1 1 calc R . . . .
C01I C 0.7575(7) 0.5367(4) 0.6451(3) 0.0491(19) Uani 1 1 d . . . . .
C01J C 0.7501(7) 0.1104(4) 0.7937(3) 0.0436(18) Uani 1 1 d . . . . .
C01K C 0.7918(8) 0.5044(4) 0.8483(3) 0.0481(19) Uani 1 1 d . . . . .
H01K H 0.844940 0.499445 0.820284 0.058 Uiso 1 1 calc R . . . .
C01L C 1.0259(7) 0.2104(4) 0.7021(3) 0.0495(19) Uani 1 1 d . . . . .
H01L H 0.987205 0.197263 0.667362 0.059 Uiso 1 1 calc R . . . .
C01M C 0.9707(7) 0.1996(3) 0.7471(3) 0.0427(17) Uani 1 1 d . . . . .
H01M H 0.894537 0.179138 0.743049 0.051 Uiso 1 1 calc R . . . .
C01N C 1.0713(7) 0.6679(4) 0.6253(4) 0.056(2) Uani 1 1 d . . . . .
H01N H 1.090268 0.636414 0.642657 0.067 Uiso 1 1 calc R . . . .
C01O C 1.0179(7) 0.7191(4) 0.6534(3) 0.0464(18) Uani 1 1 d . . . . .
H01O H 0.999262 0.721952 0.689915 0.056 Uiso 1 1 calc R . . . .
C01P C 1.1188(8) 0.8642(4) 0.8331(4) 0.054(2) Uani 1 1 d . . . . .
H01P H 1.163013 0.870433 0.866033 0.065 Uiso 1 1 calc R . . . .
C01Q C 0.4764(8) 0.3010(4) 0.6858(4) 0.055(2) Uani 1 1 d . . . . .
H01Q H 0.461030 0.262444 0.658173 0.066 Uiso 1 1 calc R . . . .
F01R F 0.8165(8) 0.4813(4) 0.4259(4) 0.122(3) Uani 1 1 d . . . . .
F01S F 0.9287(7) 0.5949(4) 0.4295(5) 0.130(3) Uani 1 1 d . . . . .
C01T C 0.9896(7) 0.8453(3) 0.7352(3) 0.0413(16) Uani 1 1 d . . . . .
C01U C 0.5168(7) 0.5776(4) 0.7036(4) 0.0495(19) Uani 1 1 d . . . . .
H01U H 0.515445 0.564913 0.665137 0.059 Uiso 1 1 calc R . . . .
C01V C 0.9487(7) 0.9052(4) 0.6503(3) 0.0433(17) Uani 1 1 d . . . . .
C01W C 0.4846(7) 0.7837(4) 0.7703(3) 0.0487(19) Uani 1 1 d . . . . .
H01W H 0.559643 0.805608 0.776026 0.058 Uiso 1 1 calc R . . . .
C01X C 1.0280(7) 0.2191(4) 0.7982(3) 0.0454(18) Uani 1 1 d . . . . .
C01Y C 0.4329(7) 0.7638(4) 0.7183(3) 0.0474(19) Uani 1 1 d . . . . .
C01Z C 0.4250(8) 0.7714(5) 0.8141(4) 0.061(2) Uani 1 1 d . . . . .
H01Z H 0.460475 0.784402 0.849581 0.073 Uiso 1 1 calc R . . . .
C020 C 1.1401(8) 0.2487(4) 0.8035(4) 0.055(2) Uani 1 1 d . . . . .
H020 H 1.179912 0.261747 0.837975 0.065 Uiso 1 1 calc R . . . .
C021 C 0.4700(8) -0.0186(4) 0.8567(4) 0.059(2) Uani 1 1 d . . . . .
H021 H 0.463298 -0.058752 0.830794 0.071 Uiso 1 1 calc R . . . .
C022 C 0.3170(7) 0.8365(4) 0.6152(3) 0.0501(19) Uani 1 1 d . . . . .
H022 H 0.296749 0.795124 0.592228 0.060 Uiso 1 1 calc R . . . .
C023 C 0.7523(7) 0.2629(4) 0.9648(4) 0.051(2) Uani 1 1 d . . . . .
H023 H 0.748141 0.298717 0.994743 0.062 Uiso 1 1 calc R . . . .
C024 C 0.6224(7) 0.6179(4) 0.7900(4) 0.0506(19) Uani 1 1 d . . . . .
H024 H 0.692798 0.633234 0.810462 0.061 Uiso 1 1 calc R . . . .
C025 C 1.0151(8) 0.2627(4) 0.9671(3) 0.055(2) Uani 1 1 d . . . . .
H025 H 1.013450 0.221931 0.973814 0.066 Uiso 1 1 calc R . . . .
C026 C 1.0358(6) 0.1350(4) 0.8673(3) 0.0433(17) Uani 1 1 d . . . . .
C027 C 1.1719(8) 0.8686(4) 0.7852(4) 0.052(2) Uani 1 1 d . . . . .
H027 H 1.252957 0.878042 0.786194 0.062 Uiso 1 1 calc R . . . .
C028 C 0.5144(7) 0.1477(4) 0.7381(3) 0.0468(18) Uani 1 1 d . . . . .
H028 H 0.594572 0.158858 0.737238 0.056 Uiso 1 1 calc R . . . .
C029 C 0.4373(7) 0.2746(4) 0.8573(3) 0.0475(18) Uani 1 1 d . . . . .
H029 H 0.438460 0.261755 0.818861 0.057 Uiso 1 1 calc R . . . .
C02A C 0.9837(7) 1.0198(4) 0.6793(4) 0.059(2) Uani 1 1 d . . . . .
H02A H 0.996915 1.057709 0.707864 0.071 Uiso 1 1 calc R . . . .
C02B C 0.2803(8) 0.9466(4) 0.6468(4) 0.053(2) Uani 1 1 d . . . . .
H02B H 0.236760 0.980395 0.644255 0.064 Uiso 1 1 calc R . . . .
C02C C 0.4383(7) 0.9090(4) 0.6870(4) 0.052(2) Uani 1 1 d . . . . .
H02C H 0.501747 0.917291 0.712623 0.063 Uiso 1 1 calc R . . . .
C02D C 0.8428(8) 0.3628(4) 0.7106(4) 0.055(2) Uani 1 1 d . . . . .
H02D H 0.770676 0.349766 0.691145 0.066 Uiso 1 1 calc R . . . .
C02E C 0.6955(7) 0.4803(4) 0.6477(3) 0.0480(19) Uani 1 1 d . . . . .
H02E H 0.640795 0.481036 0.674673 0.058 Uiso 1 1 calc R . . . .
C02F C 0.6431(8) 0.4603(4) 0.8947(4) 0.052(2) Uani 1 1 d . . . . .
H02F H 0.592621 0.425224 0.898316 0.063 Uiso 1 1 calc R . . . .
C02G C 0.9910(7) 0.6815(5) 0.8192(4) 0.056(2) Uani 1 1 d . . . . .
H02G H 1.007473 0.719787 0.847013 0.067 Uiso 1 1 calc R . . . .
C02H C 0.3479(7) 0.1266(4) 0.7872(4) 0.0515(19) Uani 1 1 d . . . . .
H02H H 0.314339 0.123620 0.820080 0.062 Uiso 1 1 calc R . . . .
C02I C 0.3961(8) 0.3315(4) 0.8819(4) 0.055(2) Uani 1 1 d . . . . .
H02I H 0.367345 0.356934 0.860473 0.066 Uiso 1 1 calc R . . . .
C02J C 0.5584(7) 0.8980(4) 0.5524(3) 0.0501(19) Uani 1 1 d . . . . .
H02J H 0.534494 0.859087 0.526332 0.060 Uiso 1 1 calc R . . . .
C02K C 0.4677(6) 0.1442(3) 0.7867(3) 0.0412(16) Uani 1 1 d . . . . .
C02L C 0.9903(6) 0.7670(4) 0.6293(3) 0.0435(17) Uani 1 1 d . . . . .
C02M C 0.3713(7) 0.9578(4) 0.6845(4) 0.053(2) Uani 1 1 d . . . . .
H02M H 0.388402 0.998747 0.708724 0.064 Uiso 1 1 calc R . . . .
C02N C 0.9557(7) 0.3975(4) 0.7948(4) 0.0506(19) Uani 1 1 d . . . . .
H02N H 0.960178 0.408557 0.833293 0.061 Uiso 1 1 calc R . . . .
C02O C 1.0004(7) 0.0737(4) 0.8394(4) 0.055(2) Uani 1 1 d . . . . .
H02O H 0.934967 0.065813 0.815045 0.066 Uiso 1 1 calc R . . . .
F02P F 0.6219(7) 0.5317(4) 0.4117(5) 0.128(3) Uani 1 1 d . . . . .
F02Q F 0.7802(10) 0.5427(5) 0.3480(3) 0.149(4) Uani 1 1 d . . . . .
C02R C 0.3203(7) 0.7325(4) 0.7104(4) 0.054(2) Uani 1 1 d . . . . .
H02R H 0.283418 0.719342 0.675175 0.065 Uiso 1 1 calc R . . . .
C02S C 0.3290(8) 0.1181(4) 0.6920(4) 0.057(2) Uani 1 1 d . . . . .
H02S H 0.281954 0.109527 0.659652 0.068 Uiso 1 1 calc R . . . .
C02T C 0.4957(7) 0.0374(4) 0.8404(4) 0.0505(19) Uani 1 1 d . . . . .
H02T H 0.507819 0.034690 0.803234 0.061 Uiso 1 1 calc R . . . .
C02U C 0.5196(8) 0.6133(4) 0.8157(4) 0.060(2) Uani 1 1 d . . . . .
H02U H 0.520016 0.624610 0.854170 0.072 Uiso 1 1 calc R . . . .
C02V C 0.4158(8) 0.5743(4) 0.7309(4) 0.057(2) Uani 1 1 d . . . . .
H02V H 0.344736 0.559263 0.710891 0.068 Uiso 1 1 calc R . . . .
C02X C 0.4774(7) 0.2355(4) 0.8876(3) 0.0461(18) Uani 1 1 d . . . . .
C02Y C 1.1372(8) 0.2401(4) 0.7078(4) 0.055(2) Uani 1 1 d . . . . .
H02Y H 1.174784 0.247372 0.677014 0.066 Uiso 1 1 calc R . . . .
C02Z C 1.0570(9) 0.0224(4) 0.8456(4) 0.063(2) Uani 1 1 d . . . . .
H02Z H 1.030121 -0.019839 0.826228 0.076 Uiso 1 1 calc R . . . .
C030 C 0.6398(8) 0.5193(4) 0.9303(4) 0.057(2) Uani 1 1 d . . . . .
H030 H 0.587864 0.524535 0.958791 0.068 Uiso 1 1 calc R . . . .
C031 C 0.9790(8) 1.0233(4) 0.6266(4) 0.061(2) Uani 1 1 d . . . . .
H031 H 0.991173 1.063309 0.618457 0.073 Uiso 1 1 calc R . . . .
C032 C 0.8365(8) -0.0134(5) 0.9605(4) 0.062(2) Uani 1 1 d . . . . .
H032 H 0.849453 -0.052477 0.968164 0.075 Uiso 1 1 calc R . . . .
C033 C 0.5243(7) 0.4133(4) 0.7664(4) 0.053(2) Uani 1 1 d . . . . .
H033 H 0.541069 0.451861 0.793895 0.063 Uiso 1 1 calc R . . . .
C034 C 1.0974(9) 0.6623(4) 0.5721(4) 0.062(2) Uani 1 1 d . . . . .
H034 H 1.134642 0.627132 0.552728 0.074 Uiso 1 1 calc R . . . .
C035 C 1.1105(7) 0.8596(4) 0.7373(3) 0.0455(18) Uani 1 1 d . . . . .
H035 H 1.148530 0.863014 0.705531 0.055 Uiso 1 1 calc R . . . .
C036 C 0.5039(7) 0.0965(4) 0.8773(3) 0.0479(19) Uani 1 1 d . . . . .
C037 C 0.8403(8) 0.5349(4) 0.6050(4) 0.056(2) Uani 1 1 d . . . . .
H037 H 0.884782 0.572805 0.603051 0.067 Uiso 1 1 calc R . . . .
C038 C 1.0575(8) 0.6321(5) 0.8164(4) 0.061(2) Uani 1 1 d . . . . .
H038 H 1.119446 0.636378 0.842217 0.073 Uiso 1 1 calc R . . . .
C039 C 0.4893(8) 0.0991(4) 0.9328(4) 0.055(2) Uani 1 1 d . . . . .
H039 H 0.497861 0.138929 0.959262 0.066 Uiso 1 1 calc R . . . .
F03A F 0.7568(12) 0.5818(5) 0.4955(3) 0.171(5) Uani 1 1 d . . . . .
C03B C 0.7122(8) 0.4233(4) 0.6116(4) 0.058(2) Uani 1 1 d . . . . .
H03B H 0.668633 0.385106 0.613365 0.070 Uiso 1 1 calc R . . . .
C03C C 1.1922(7) 0.0951(4) 0.9075(4) 0.054(2) Uani 1 1 d . . . . .
H03C H 1.258963 0.102362 0.931026 0.065 Uiso 1 1 calc R . . . .
C03D C 0.8511(9) 0.1014(4) 0.9874(4) 0.060(2) Uani 1 1 d . . . . .
H03D H 0.875332 0.140505 1.013080 0.072 Uiso 1 1 calc R . . . .
C03E C 0.4183(8) 0.5927(4) 0.7862(4) 0.063(2) Uani 1 1 d . . . . .
H03E H 0.348642 0.591085 0.804458 0.075 Uiso 1 1 calc R . . . .
C03F C 0.7932(9) 0.4226(4) 0.5729(4) 0.064(2) Uani 1 1 d . . . . .
H03F H 0.806067 0.383283 0.548578 0.076 Uiso 1 1 calc R . . . .
C03G C 0.4058(8) 0.3485(4) 0.6889(4) 0.053(2) Uani 1 1 d . . . . .
H03G H 0.342427 0.343208 0.663696 0.064 Uiso 1 1 calc R . . . .
C03H C 1.0480(8) 0.3846(4) 0.7109(4) 0.060(2) Uani 1 1 d . . . . .
H03H H 1.116062 0.386766 0.691589 0.072 Uiso 1 1 calc R . . . .
C03I C 0.2801(8) 0.1136(4) 0.7396(4) 0.055(2) Uani 1 1 d . . . . .
H03I H 0.200009 0.101563 0.739858 0.066 Uiso 1 1 calc R . . . .
C03J C 1.1358(7) 0.1467(4) 0.9015(4) 0.053(2) Uani 1 1 d . . . . .
H03J H 1.164622 0.188948 0.920092 0.064 Uiso 1 1 calc R . . . .
C03K C 0.8721(7) 0.6204(4) 0.7417(3) 0.0445(18) Uani 1 1 d . . . . .
C03L C 0.5948(7) 0.3639(4) 0.7615(3) 0.0469(18) Uani 1 1 d . . . . .
C03M C 1.0170(8) 0.7612(4) 0.5754(4) 0.059(2) Uani 1 1 d . . . . .
H03M H 0.999695 0.793203 0.558304 0.071 Uiso 1 1 calc R . . . .
C03N C 0.4583(7) 0.7181(4) 0.6023(4) 0.0480(18) Uani 1 1 d . . . . .
C03P C 0.7858(8) 0.5631(4) 0.8836(3) 0.054(2) Uani 1 1 d . . . . .
H03P H 0.833634 0.598836 0.879318 0.065 Uiso 1 1 calc R . . . .
C03Q C 0.9379(8) 0.9090(4) 0.5964(4) 0.057(2) Uani 1 1 d . . . . .
H03Q H 0.917959 0.871646 0.568013 0.069 Uiso 1 1 calc R . . . .
C03R C 0.6405(7) 0.8996(4) 0.5941(3) 0.0488(19) Uani 1 1 d . . . . .
C03S C 1.0282(9) 0.3754(5) 1.0016(5) 0.074(3) Uani 1 1 d . . . . .
H03S H 1.032379 0.411856 1.031623 0.089 Uiso 1 1 calc R . . . .
C03T C 0.8556(8) 0.4776(4) 0.5687(4) 0.058(2) Uani 1 1 d . . . . .
H03T H 0.908919 0.476121 0.541032 0.070 Uiso 1 1 calc R . . . .
C03U C 0.4629(8) 0.0439(4) 0.9483(4) 0.057(2) Uani 1 1 d . . . . .
H03U H 0.450292 0.046359 0.985332 0.069 Uiso 1 1 calc R . . . .
C03V C 1.0248(9) 0.3167(5) 1.0098(4) 0.071(3) Uani 1 1 d . . . . .
H03V H 1.029116 0.312385 1.045830 0.085 Uiso 1 1 calc R . . . .
C03W C 0.7931(7) 0.1010(4) 0.9378(4) 0.050(2) Uani 1 1 d . . . . .
C03X C 0.9427(10) 0.3660(5) 0.6831(4) 0.066(3) Uani 1 1 d . . . . .
H03X H 0.938847 0.355224 0.644539 0.079 Uiso 1 1 calc R . . . .
C03Y C 0.4486(8) 0.6135(4) 0.5130(4) 0.065(2) Uani 1 1 d . . . . .
H03Y H 0.448297 0.577839 0.482525 0.078 Uiso 1 1 calc R . . . .
C03Z C 1.1925(7) 0.2590(4) 0.7582(4) 0.052(2) Uani 1 1 d . . . . .
H03Z H 1.268579 0.279504 0.762044 0.063 Uiso 1 1 calc R . . . .
C040 C 0.3969(9) 0.3514(5) 0.9380(4) 0.069(3) Uani 1 1 d . . . . .
H040 H 0.364009 0.389078 0.955125 0.083 Uiso 1 1 calc R . . . .
C041 C 0.5687(7) 0.3083(4) 0.7218(3) 0.0499(19) Uani 1 1 d . . . . .
H041 H 0.615196 0.274330 0.719260 0.060 Uiso 1 1 calc R . . . .
C042 C 0.6762(7) 0.9559(4) 0.6323(3) 0.0460(18) Uani 1 1 d . . . . .
H042 H 0.728695 0.956631 0.661436 0.055 Uiso 1 1 calc R . . . .
C044 C 0.2640(8) 0.7213(4) 0.7553(4) 0.056(2) Uani 1 1 d . . . . .
H044 H 0.188554 0.699943 0.750085 0.067 Uiso 1 1 calc R . . . .
C045 C 0.4538(7) 0.6556(4) 0.6086(4) 0.054(2) Uani 1 1 d . . . . .
H045 H 0.454117 0.648929 0.643955 0.065 Uiso 1 1 calc R . . . .
C046 C 0.5129(8) 0.9528(4) 0.5495(4) 0.055(2) Uani 1 1 d . . . . .
H046 H 0.454398 0.951628 0.522797 0.066 Uiso 1 1 calc R . . . .
C047 C 0.9421(7) 0.5697(4) 0.7384(4) 0.054(2) Uani 1 1 d . . . . .
H047 H 0.926001 0.531330 0.710661 0.065 Uiso 1 1 calc R . . . .
C048 C 0.7112(8) 0.5703(4) 0.9248(3) 0.051(2) Uani 1 1 d . . . . .
H048 H 0.708964 0.610714 0.949627 0.061 Uiso 1 1 calc R . . . .
C049 C 0.8719(10) 0.0450(5) 0.9978(4) 0.071(3) Uani 1 1 d . . . . .
H049 H 0.911033 0.045400 1.030963 0.085 Uiso 1 1 calc R . . . .
C04A C 1.1526(8) 0.0347(4) 0.8803(3) 0.054(2) Uani 1 1 d . . . . .
H04A H 1.191792 0.000299 0.885305 0.065 Uiso 1 1 calc R . . . .
C04B C 0.9563(8) 0.9677(5) 0.5847(4) 0.059(2) Uani 1 1 d . . . . .
H04B H 0.953510 0.970069 0.548017 0.071 Uiso 1 1 calc R . . . .
C04C C 0.3143(8) 0.7402(4) 0.8060(4) 0.059(2) Uani 1 1 d . . . . .
H04C H 0.274154 0.732120 0.835857 0.070 Uiso 1 1 calc R . . . .
C04D C 1.0540(8) 0.4001(4) 0.7669(4) 0.061(2) Uani 1 1 d . . . . .
H04D H 1.126362 0.412439 0.786189 0.073 Uiso 1 1 calc R . . . .
C04E C 0.8994(7) 0.6757(4) 0.7815(3) 0.0482(19) Uani 1 1 d . . . . .
H04E H 0.855500 0.710525 0.783569 0.058 Uiso 1 1 calc R . . . .
C04F C 1.0339(7) 0.5762(5) 0.7757(5) 0.063(3) Uani 1 1 d . . . . .
H04F H 1.080402 0.542315 0.773236 0.076 Uiso 1 1 calc R . . . .
C04G C 0.4485(8) 0.6740(4) 0.5050(4) 0.059(2) Uani 1 1 d . . . . .
H04G H 0.444983 0.679456 0.469348 0.071 Uiso 1 1 calc R . . . .
C04H C 0.4537(7) 0.7261(4) 0.5496(4) 0.055(2) Uani 1 1 d . . . . .
H04H H 0.454175 0.767589 0.544357 0.065 Uiso 1 1 calc R . . . .
C04I C 0.7634(7) 0.0445(4) 0.9000(4) 0.054(2) Uani 1 1 d . . . . .
H04I H 0.730157 0.043940 0.865566 0.065 Uiso 1 1 calc R . . . .
C04J C 0.6336(8) 1.0117(4) 0.6271(3) 0.0507(19) Uani 1 1 d . . . . .
H04J H 0.660077 1.051069 0.651916 0.061 Uiso 1 1 calc R . . . .
C04K C 0.5536(8) 1.0100(4) 0.5862(4) 0.054(2) Uani 1 1 d . . . . .
H04K H 0.525726 1.048346 0.583014 0.065 Uiso 1 1 calc R . . . .
C04L C 0.4838(9) 0.2579(5) 0.9449(4) 0.065(3) Uani 1 1 d . . . . .
H04L H 0.513758 0.232844 0.966266 0.078 Uiso 1 1 calc R . . . .
C04M C 1.0682(9) 0.7094(5) 0.5466(4) 0.069(3) Uani 1 1 d . . . . .
H04M H 1.083952 0.705292 0.509640 0.083 Uiso 1 1 calc R . . . .
C04N C 0.7824(8) -0.0121(5) 0.9126(4) 0.061(2) Uani 1 1 d . . . . .
H04N H 0.757164 -0.051263 0.887043 0.073 Uiso 1 1 calc R . . . .
C04O C 0.4293(8) 0.4053(4) 0.7303(4) 0.062(2) Uani 1 1 d . . . . .
H04O H 0.380313 0.438199 0.733605 0.074 Uiso 1 1 calc R . . . .
C04P C 1.0256(9) 0.3819(4) 0.9495(5) 0.073(3) Uani 1 1 d . . . . .
H04P H 1.031486 0.423252 0.943639 0.088 Uiso 1 1 calc R . . . .
C04Q C 0.4491(9) 0.6048(5) 0.5641(4) 0.067(3) Uani 1 1 d . . . . .
H04Q H 0.446234 0.562949 0.568686 0.081 Uiso 1 1 calc R . . . .
C04R C 0.4542(8) -0.0146(5) 0.9116(4) 0.060(2) Uani 1 1 d . . . . .
H04R H 0.437606 -0.052120 0.923358 0.072 Uiso 1 1 calc R . . . .
C04S C 0.4467(9) 0.3156(5) 0.9696(4) 0.067(3) Uani 1 1 d . . . . .
H04S H 0.454539 0.331435 1.007965 0.080 Uiso 1 1 calc R . . . .
C04T C 1.0077(7) 0.2684(4) 0.9136(3) 0.0476(18) Uani 1 1 d . . . . .
C04U C 1.0148(7) 0.3299(4) 0.9060(4) 0.057(2) Uani 1 1 d . . . . .
H04U H 1.012095 0.335412 0.870277 0.069 Uiso 1 1 calc R . . . .
C04X C 0.7483(13) 0.8652(9) 0.4481(7) 0.123(6) Uani 1 1 d . . . . .
H04T H 0.710992 0.855008 0.479674 0.147 Uiso 1 1 calc R . . . .
H04V H 0.700499 0.842818 0.415043 0.147 Uiso 1 1 calc R . . . .
Sb1 Sb 0.2566(5) 0.5431(2) 0.92015(18) 0.0656(9) Uani 0.5 1 d . U P A 2
Sb0A Sb 0.2379(5) 0.5289(2) 0.9112(2) 0.0767(9) Uani 0.5 1 d . U P B 1
F2 F 0.088(2) 0.5154(11) 0.9091(7) 0.081(3) Uani 0.5 1 d . U P B 1
F3 F 0.2610(13) 0.6138(8) 0.9044(7) 0.082(3) Uani 0.5 1 d . U P A 2
F4 F 0.2350(14) 0.5755(7) 0.9913(6) 0.081(3) Uani 0.5 1 d . U P A 2
F5 F 0.2392(12) 0.5186(7) 0.8362(6) 0.077(3) Uani 0.5 1 d . U P B 1
F7 F 0.2724(14) 0.4634(7) 0.9309(7) 0.093(3) Uani 0.5 1 d . U P B 1
F8 F 0.3999(13) 0.5487(8) 0.9382(7) 0.096(3) Uani 0.5 1 d . U P A 2
F1AA F 0.2227(15) 0.4397(8) 0.9024(8) 0.106(3) Uani 0.5 1 d . U P A 2
F0AA F 0.2046(15) 0.5456(8) 0.9861(7) 0.090(3) Uani 0.5 1 d . U P B 1
F9 F 0.2159(14) 0.6227(8) 0.9183(6) 0.082(3) Uani 0.5 1 d . U P B 1
F11 F 0.088(2) 0.5206(12) 0.8925(7) 0.082(3) Uani 0.5 1 d . U P A 2
F18 F 0.4028(14) 0.5775(8) 0.9207(7) 0.100(3) Uani 0.5 1 d . U P B 1
F2AA F 0.2889(14) 0.5005(7) 0.8462(6) 0.087(3) Uani 0.5 1 d . U P A 2

loop_
_atom_site_aniso_label
_atom_site_aniso_U_11
_atom_site_aniso_U_22
_atom_site_aniso_U_33
_atom_site_aniso_U_23
_atom_site_aniso_U_13
_atom_site_aniso_U_12
Os01 0.04043(18) 0.03030(18) 0.04542(19) 0.01226(14) 0.00321(13) 0.00258(13)
Os02 0.04430(19) 0.03209(18) 0.04548(19) 0.01204(14) 0.00293(14) 0.00245(13)
Sb03 0.0653(4) 0.0465(3) 0.0509(3) 0.0090(2) 0.0083(3) -0.0015(3)
Sb04 0.0780(4) 0.0412(3) 0.0499(3) 0.0146(2) 0.0024(3) 0.0061(3)
Sb00 0.0778(4) 0.0679(4) 0.0659(4) 0.0167(3) 0.0091(3) 0.0016(3)
P007 0.0503(11) 0.0338(10) 0.0425(10) 0.0109(8) 0.0027(8) 0.0033(8)
P008 0.0474(11) 0.0326(10) 0.0492(11) 0.0144(8) 0.0012(8) 0.0022(8)
P009 0.0387(10) 0.0357(10) 0.0497(10) 0.0135(9) 0.0017(8) 0.0036(8)
P00A 0.0419(10) 0.0362(10) 0.0470(10) 0.0141(8) 0.0020(8) 0.0022(8)
P00B 0.0397(10) 0.0335(10) 0.0467(10) 0.0121(8) 0.0041(8) 0.0008(8)
P00C 0.0451(10) 0.0367(10) 0.0439(10) 0.0109(8) 0.0025(8) 0.0016(8)
Cl00 0.090(2) 0.132(3) 0.0754(17) 0.0339(18) 0.0116(15) 0.0257(18)
Cl1 0.104(2) 0.128(3) 0.0773(18) 0.0326(18) 0.0273(16) 0.031(2)
F00F 0.090(4) 0.076(4) 0.061(3) 0.030(3) 0.010(3) 0.020(3)
F00G 0.078(4) 0.123(5) 0.064(3) 0.059(4) 0.012(3) 0.015(3)
O00H 0.055(3) 0.036(3) 0.059(4) 0.005(3) -0.008(3) 0.005(2)
F00I 0.108(4) 0.038(3) 0.074(3) 0.011(2) -0.001(3) 0.008(3)
O00J 0.051(3) 0.033(3) 0.055(3) 0.002(3) -0.002(3) 0.004(2)
N00K 0.053(4) 0.036(4) 0.049(4) 0.010(3) 0.006(3) 0.005(3)
F00L 0.132(5) 0.079(4) 0.048(3) 0.018(3) 0.012(3) 0.010(4)
F00M 0.097(4) 0.063(3) 0.071(3) 0.017(3) -0.001(3) -0.009(3)
F00N 0.069(3) 0.075(4) 0.079(4) 0.021(3) 0.009(3) -0.011(3)
F00O 0.131(6) 0.052(3) 0.109(5) 0.023(3) 0.033(4) 0.034(3)
N00P 0.050(4) 0.033(3) 0.053(4) 0.015(3) 0.003(3) 0.000(3)
F00Q 0.083(4) 0.093(4) 0.076(4) 0.039(3) -0.010(3) -0.023(3)
N00R 0.061(4) 0.041(4) 0.044(4) 0.011(3) 0.005(3) 0.000(3)
F00S 0.093(4) 0.100(5) 0.072(4) 0.033(3) 0.002(3) 0.010(4)
N00T 0.056(4) 0.040(4) 0.046(4) 0.017(3) -0.001(3) -0.003(3)
F00U 0.120(5) 0.057(4) 0.095(5) 0.007(3) -0.026(4) 0.022(3)
C00V 0.049(4) 0.027(4) 0.045(4) 0.012(3) 0.005(3) 0.005(3)
F00W 0.089(4) 0.145(6) 0.061(3) 0.023(4) -0.001(3) -0.043(4)
C00X 0.041(4) 0.035(4) 0.041(4) 0.009(3) -0.003(3) -0.001(3)
C00Y 0.048(4) 0.035(4) 0.047(4) 0.013(3) -0.002(3) -0.003(3)
C00Z 0.044(4) 0.028(4) 0.042(4) 0.002(3) -0.004(3) -0.012(3)
C011 0.056(5) 0.036(4) 0.044(4) 0.008(3) 0.006(4) -0.012(3)
C012 0.047(4) 0.030(4) 0.060(5) 0.020(4) 0.003(4) 0.001(3)
C013 0.051(5) 0.041(4) 0.052(4) 0.019(4) -0.005(4) -0.001(3)
C014 0.054(5) 0.035(4) 0.041(4) 0.008(3) 0.003(3) -0.001(3)
C015 0.067(6) 0.033(4) 0.053(5) 0.009(4) 0.000(4) 0.007(4)
C016 0.036(4) 0.031(4) 0.062(5) 0.017(4) -0.002(3) 0.000(3)
F017 0.128(6) 0.076(4) 0.123(6) 0.041(4) -0.041(5) -0.008(4)
C018 0.053(5) 0.035(4) 0.059(5) 0.022(4) 0.014(4) 0.014(3)
C019 0.040(4) 0.045(5) 0.053(4) 0.018(4) 0.007(3) 0.003(3)
C01A 0.044(4) 0.037(4) 0.056(5) 0.014(4) 0.002(3) 0.000(3)
C01B 0.067(6) 0.041(5) 0.050(5) 0.011(4) 0.001(4) 0.000(4)
C01C 0.048(4) 0.041(4) 0.040(4) 0.012(3) -0.003(3) 0.004(3)
F01D 0.096(5) 0.068(4) 0.155(7) -0.001(4) 0.045(5) 0.012(4)
C01E 0.040(4) 0.028(4) 0.061(5) 0.012(3) 0.001(3) 0.001(3)
C01F 0.043(4) 0.035(4) 0.070(5) 0.013(4) 0.002(4) 0.004(3)
C01G 0.048(5) 0.053(5) 0.058(5) 0.017(4) 0.003(4) 0.012(4)
C01H 0.041(4) 0.039(4) 0.055(5) 0.016(4) -0.001(3) -0.005(3)
C01I 0.056(5) 0.035(4) 0.057(5) 0.013(4) 0.000(4) 0.009(4)
C01J 0.044(4) 0.038(5) 0.052(5) 0.019(4) -0.002(3) 0.003(3)
C01K 0.063(5) 0.039(4) 0.042(4) 0.009(4) -0.002(4) 0.006(4)
C01L 0.056(5) 0.044(5) 0.049(4) 0.012(4) 0.002(4) 0.010(4)
C01M 0.049(4) 0.029(4) 0.051(4) 0.011(3) 0.002(3) 0.010(3)
C01N 0.044(5) 0.046(5) 0.077(6) 0.018(4) 0.004(4) 0.003(4)
C01O 0.043(4) 0.042(4) 0.057(5) 0.018(4) 0.007(4) 0.004(3)
C01P 0.059(5) 0.051(5) 0.055(5) 0.017(4) -0.010(4) 0.005(4)
C01Q 0.067(6) 0.046(5) 0.055(5) 0.017(4) -0.003(4) 0.006(4)
F01R 0.140(7) 0.079(5) 0.162(8) 0.040(5) 0.047(6) 0.045(5)
F01S 0.081(5) 0.104(6) 0.191(10) 0.013(6) -0.005(5) 0.014(4)
C01T 0.045(4) 0.030(4) 0.047(4) 0.006(3) 0.002(3) 0.003(3)
C01U 0.053(5) 0.043(5) 0.057(5) 0.020(4) 0.003(4) 0.005(4)
C01V 0.043(4) 0.036(4) 0.052(4) 0.014(4) 0.007(3) 0.004(3)
C01W 0.047(4) 0.044(5) 0.057(5) 0.017(4) 0.007(4) 0.007(4)
C01X 0.049(4) 0.038(4) 0.054(5) 0.018(4) 0.013(4) 0.010(3)
C01Y 0.046(4) 0.042(4) 0.060(5) 0.023(4) 0.010(4) 0.008(3)
C01Z 0.062(6) 0.064(6) 0.063(5) 0.029(5) 0.005(4) 0.009(4)
C020 0.055(5) 0.049(5) 0.062(5) 0.021(4) 0.002(4) 0.002(4)
C021 0.063(5) 0.041(5) 0.072(6) 0.017(4) -0.003(4) -0.004(4)
C022 0.053(5) 0.040(4) 0.056(5) 0.009(4) 0.007(4) 0.005(4)
C023 0.061(5) 0.040(5) 0.056(5) 0.018(4) 0.008(4) 0.003(4)
C024 0.052(5) 0.045(5) 0.057(5) 0.018(4) 0.004(4) 0.001(4)
C025 0.056(5) 0.058(5) 0.048(5) 0.007(4) 0.006(4) 0.008(4)
C026 0.039(4) 0.047(5) 0.045(4) 0.013(4) 0.000(3) 0.005(3)
C027 0.050(5) 0.038(4) 0.064(5) 0.009(4) -0.002(4) 0.002(4)
C028 0.045(4) 0.036(4) 0.061(5) 0.015(4) 0.000(4) 0.004(3)
C029 0.056(5) 0.038(4) 0.046(4) 0.006(4) -0.001(4) 0.008(4)
C02A 0.047(5) 0.041(5) 0.089(7) 0.016(5) 0.006(4) 0.001(4)
C02B 0.058(5) 0.048(5) 0.059(5) 0.020(4) 0.012(4) 0.017(4)
C02C 0.047(5) 0.051(5) 0.062(5) 0.017(4) 0.004(4) 0.011(4)
C02D 0.070(6) 0.044(5) 0.053(5) 0.014(4) 0.013(4) 0.009(4)
C02E 0.057(5) 0.032(4) 0.056(5) 0.017(4) -0.009(4) 0.002(3)
C02F 0.057(5) 0.036(4) 0.064(5) 0.015(4) 0.008(4) 0.002(4)
C02G 0.056(5) 0.059(5) 0.055(5) 0.024(4) 0.000(4) -0.011(4)
C02H 0.055(5) 0.039(4) 0.060(5) 0.012(4) 0.001(4) 0.007(4)
C02I 0.055(5) 0.040(5) 0.067(6) 0.008(4) 0.001(4) 0.006(4)
C02J 0.062(5) 0.041(4) 0.051(5) 0.019(4) 0.002(4) 0.005(4)
C02K 0.043(4) 0.029(4) 0.050(4) 0.008(3) -0.003(3) 0.001(3)
C02L 0.037(4) 0.037(4) 0.056(5) 0.011(4) 0.002(3) 0.000(3)
C02M 0.052(5) 0.039(4) 0.067(5) 0.011(4) -0.005(4) 0.009(4)
C02N 0.052(5) 0.041(5) 0.061(5) 0.020(4) 0.003(4) 0.004(4)
C02O 0.045(5) 0.040(5) 0.072(6) 0.002(4) -0.018(4) 0.008(4)
F02P 0.098(5) 0.107(6) 0.191(9) 0.068(6) 0.001(6) -0.011(4)
F02Q 0.217(11) 0.126(7) 0.084(5) 0.016(5) 0.037(6) -0.061(7)
C02R 0.045(5) 0.051(5) 0.072(6) 0.028(4) 0.005(4) 0.001(4)
C02S 0.066(6) 0.040(5) 0.061(5) 0.006(4) -0.010(4) 0.007(4)
C02T 0.051(5) 0.042(5) 0.062(5) 0.021(4) 0.003(4) 0.003(4)
C02U 0.071(6) 0.053(5) 0.055(5) 0.016(4) 0.007(5) -0.001(4)
C02V 0.047(5) 0.053(5) 0.080(6) 0.034(5) 0.003(4) 0.005(4)
C02X 0.040(4) 0.044(4) 0.054(5) 0.012(4) 0.010(3) 0.002(3)
C02Y 0.063(5) 0.054(5) 0.057(5) 0.028(4) 0.016(4) 0.020(4)
C02Z 0.069(6) 0.046(5) 0.076(6) 0.016(5) -0.004(5) 0.014(4)
C030 0.066(6) 0.051(5) 0.051(5) 0.008(4) 0.004(4) 0.011(4)
C031 0.056(5) 0.044(5) 0.088(7) 0.033(5) 0.007(5) -0.004(4)
C032 0.068(6) 0.053(6) 0.071(6) 0.028(5) -0.011(5) 0.003(4)
C033 0.050(5) 0.045(5) 0.066(5) 0.021(4) 0.000(4) 0.007(4)
C034 0.069(6) 0.041(5) 0.072(6) 0.005(4) 0.014(5) 0.009(4)
C035 0.042(4) 0.041(4) 0.052(5) 0.010(4) 0.000(3) 0.003(3)
C036 0.046(4) 0.042(5) 0.058(5) 0.018(4) 0.000(4) 0.004(3)
C037 0.059(5) 0.047(5) 0.067(5) 0.025(4) 0.010(4) 0.007(4)
C038 0.056(5) 0.059(6) 0.075(6) 0.040(5) -0.015(4) -0.013(4)
C039 0.060(5) 0.054(5) 0.058(5) 0.025(4) 0.002(4) 0.010(4)
F03A 0.303(15) 0.173(9) 0.066(4) 0.038(5) 0.048(7) 0.149(10)
C03B 0.064(5) 0.044(5) 0.065(6) 0.013(4) -0.009(4) 0.008(4)
C03C 0.047(5) 0.065(6) 0.058(5) 0.026(5) -0.003(4) 0.013(4)
C03D 0.076(6) 0.050(5) 0.056(5) 0.021(4) -0.002(4) 0.003(4)
C03E 0.054(5) 0.055(5) 0.081(7) 0.023(5) 0.017(5) -0.001(4)
C03F 0.091(7) 0.044(5) 0.055(5) 0.008(4) -0.016(5) 0.022(5)
C03G 0.056(5) 0.047(5) 0.057(5) 0.019(4) -0.012(4) -0.001(4)
C03H 0.058(6) 0.059(6) 0.076(6) 0.035(5) 0.017(5) 0.016(4)
C03I 0.056(5) 0.040(5) 0.068(6) 0.010(4) -0.004(4) 0.012(4)
C03J 0.048(5) 0.053(5) 0.061(5) 0.021(4) 0.006(4) 0.004(4)
C03K 0.047(4) 0.037(4) 0.053(4) 0.020(4) -0.002(3) -0.001(3)
C03L 0.055(5) 0.039(4) 0.051(4) 0.018(4) 0.003(4) 0.006(4)
C03M 0.076(6) 0.047(5) 0.058(5) 0.016(4) 0.020(5) 0.015(4)
C03N 0.039(4) 0.036(4) 0.065(5) 0.008(4) -0.003(4) 0.001(3)
C03P 0.063(5) 0.049(5) 0.052(5) 0.017(4) 0.000(4) 0.005(4)
C03Q 0.057(5) 0.054(5) 0.063(5) 0.021(4) 0.005(4) -0.003(4)
C03R 0.054(5) 0.040(5) 0.058(5) 0.021(4) 0.007(4) 0.007(4)
C03S 0.074(7) 0.059(6) 0.074(7) -0.006(5) -0.012(5) 0.000(5)
C03T 0.062(5) 0.055(6) 0.061(5) 0.016(4) 0.006(4) 0.021(4)
C03U 0.075(6) 0.045(5) 0.057(5) 0.024(4) 0.001(4) 0.008(4)
C03V 0.080(7) 0.068(7) 0.055(6) -0.002(5) -0.003(5) 0.014(5)
C03W 0.049(5) 0.039(5) 0.065(5) 0.020(4) 0.006(4) 0.001(4)
C03X 0.088(7) 0.058(6) 0.057(5) 0.020(5) 0.027(5) 0.018(5)
C03Y 0.065(6) 0.047(5) 0.073(6) -0.002(5) -0.017(5) 0.014(4)
C03Z 0.048(5) 0.052(5) 0.064(5) 0.026(4) 0.009(4) 0.006(4)
C040 0.083(7) 0.055(6) 0.076(7) 0.022(5) 0.030(5) 0.022(5)
C041 0.060(5) 0.040(5) 0.049(4) 0.010(4) -0.001(4) 0.008(4)
C042 0.050(4) 0.038(4) 0.052(4) 0.014(4) 0.004(4) 0.003(3)
C044 0.051(5) 0.049(5) 0.074(6) 0.026(5) 0.014(4) 0.006(4)
C045 0.048(5) 0.042(5) 0.072(6) 0.014(4) -0.008(4) -0.002(4)
C046 0.060(5) 0.056(6) 0.056(5) 0.026(4) 0.003(4) 0.010(4)
C047 0.052(5) 0.037(4) 0.075(6) 0.019(4) -0.001(4) -0.001(4)
C048 0.070(5) 0.035(4) 0.044(4) 0.004(4) -0.001(4) 0.008(4)
C049 0.086(7) 0.058(6) 0.071(6) 0.024(5) -0.017(5) 0.007(5)
C04A 0.063(5) 0.049(5) 0.052(5) 0.014(4) -0.006(4) 0.013(4)
C04B 0.057(5) 0.062(6) 0.069(6) 0.036(5) 0.010(4) 0.006(4)
C04C 0.053(5) 0.062(6) 0.071(6) 0.034(5) 0.011(4) 0.011(4)
C04D 0.051(5) 0.050(5) 0.086(7) 0.025(5) 0.012(5) 0.008(4)
C04E 0.043(4) 0.046(5) 0.060(5) 0.025(4) -0.001(4) 0.001(4)
C04F 0.045(5) 0.060(6) 0.099(7) 0.045(6) -0.010(5) 0.006(4)
C04G 0.061(5) 0.054(6) 0.057(5) 0.004(4) -0.008(4) 0.012(4)
C04H 0.053(5) 0.047(5) 0.066(5) 0.017(4) 0.006(4) 0.003(4)
C04I 0.055(5) 0.044(5) 0.069(5) 0.025(4) -0.003(4) 0.009(4)
C04J 0.066(5) 0.035(4) 0.049(5) 0.008(4) 0.005(4) 0.001(4)
C04K 0.067(6) 0.037(5) 0.061(5) 0.016(4) 0.000(4) 0.010(4)
C04L 0.089(7) 0.060(6) 0.052(5) 0.021(5) 0.016(5) 0.012(5)
C04M 0.079(7) 0.063(6) 0.061(6) 0.003(5) 0.017(5) 0.012(5)
C04N 0.067(6) 0.052(5) 0.067(6) 0.021(5) 0.000(5) 0.005(4)
C04O 0.061(5) 0.050(5) 0.080(6) 0.025(5) 0.001(5) 0.012(4)
C04P 0.073(6) 0.035(5) 0.098(8) -0.003(5) -0.001(6) -0.006(4)
C04Q 0.072(6) 0.045(5) 0.080(7) 0.006(5) -0.001(5) 0.013(4)
C04R 0.054(5) 0.061(6) 0.077(6) 0.043(5) -0.006(4) -0.002(4)
C04S 0.089(7) 0.062(6) 0.054(5) 0.019(5) 0.020(5) 0.013(5)
C04T 0.040(4) 0.041(4) 0.059(5) 0.010(4) -0.002(4) -0.003(3)
C04U 0.048(5) 0.049(5) 0.073(6) 0.013(5) 0.003(4) 0.004(4)
C04X 0.100(10) 0.192(17) 0.125(12) 0.116(12) 0.031(9) 0.049(10)
Sb1 0.086(2) 0.0596(15) 0.0460(9) 0.0058(9) 0.0068(10) 0.0034(12)
Sb0A 0.0673(16) 0.088(2) 0.091(2) 0.0505(18) 0.0138(15) 0.0165(17)
F2 0.093(5) 0.073(5) 0.080(6) 0.023(6) 0.012(6) 0.008(5)
F3 0.086(5) 0.080(5) 0.077(5) 0.017(4) 0.008(5) 0.002(5)
F4 0.108(7) 0.069(6) 0.058(5) 0.007(5) 0.012(5) -0.013(6)
F5 0.077(6) 0.080(6) 0.086(6) 0.043(5) 0.006(5) 0.008(5)
F7 0.106(6) 0.075(5) 0.101(6) 0.024(5) -0.012(5) 0.026(5)
F8 0.087(5) 0.101(6) 0.105(5) 0.034(5) 0.003(5) 0.014(5)
F1AA 0.111(7) 0.094(6) 0.124(7) 0.045(6) -0.001(6) 0.025(6)
F0AA 0.101(6) 0.093(6) 0.074(5) 0.021(5) 0.005(5) 0.000(5)
F9 0.096(7) 0.075(6) 0.068(6) 0.014(5) 0.000(5) -0.011(6)
F11 0.090(6) 0.083(6) 0.081(7) 0.035(6) 0.005(7) 0.014(5)
F18 0.100(5) 0.103(6) 0.093(6) 0.023(5) 0.007(5) 0.000(5)
F2AA 0.097(6) 0.085(5) 0.079(5) 0.022(5) 0.018(5) 0.002(5)

loop_
_atom_type_symbol
_atom_type_description
_atom_type_scat_dispersion_real
_atom_type_scat_dispersion_imag
_atom_type_scat_source
C C 0.0181 0.0091 'International Tables Vol C Tables 4.2.6.8 and 6.1.1.4'
H H 0.0000 0.0000 'International Tables Vol C Tables 4.2.6.8 and 6.1.1.4'
Cl Cl 0.3639 0.7018 'International Tables Vol C Tables 4.2.6.8 and 6.1.1.4'
F F 0.0727 0.0534 'International Tables Vol C Tables 4.2.6.8 and 6.1.1.4'
N N 0.0311 0.0180 'International Tables Vol C Tables 4.2.6.8 and 6.1.1.4'
O O 0.0492 0.0322 'International Tables Vol C Tables 4.2.6.8 and 6.1.1.4'
Os Os -4.9801 6.2216 'International Tables Vol C Tables 4.2.6.8 and 6.1.1.4'
P P 0.2955 0.4335 'International Tables Vol C Tables 4.2.6.8 and 6.1.1.4'
Sb Sb -0.0562 5.8946 'International Tables Vol C Tables 4.2.6.8 and 6.1.1.4'

loop_
_geom_angle_atom_site_label_1
_geom_angle_atom_site_label_2
_geom_angle_atom_site_label_3
_geom_angle
_geom_angle_site_symmetry_1
_geom_angle_site_symmetry_3
_geom_angle_publ_flag
P00B Os01 P009 177.60(6) . . ?
N00P Os01 P009 85.04(18) . . ?
N00P Os01 P00B 92.56(18) . . ?
C00X Os01 P009 89.7(2) . . ?
C00X Os01 P00B 92.4(2) . . ?
C00X Os01 N00P 152.7(3) . . ?
C00X Os01 C00Z 77.9(3) . . ?
C00Z Os01 P009 91.6(2) . . ?
C00Z Os01 P00B 87.8(2) . . ?
C00Z Os01 N00P 75.5(3) . . ?
C016 Os01 P009 92.1(2) . . ?
C016 Os01 P00B 88.5(2) . . ?
C016 Os01 N00P 106.1(3) . . ?
C016 Os01 C00X 100.8(3) . . ?
C016 Os01 C00Z 176.0(3) . . ?
P00A Os02 P00C 176.57(6) . . ?
N00T Os02 P00A 90.81(19) . . ?
N00T Os02 P00C 86.05(19) . . ?
C011 Os02 P00A 89.6(2) . . ?
C011 Os02 P00C 90.9(2) . . ?
C011 Os02 N00T 74.5(3) . . ?
C014 Os02 P00A 92.0(2) . . ?
C014 Os02 P00C 91.4(2) . . ?
C014 Os02 N00T 152.0(3) . . ?
C014 Os02 C011 77.7(3) . . ?
C01J Os02 P00A 87.6(2) . . ?
C01J Os02 P00C 92.1(2) . . ?
C01J Os02 N00T 108.8(3) . . ?
C01J Os02 C011 175.7(3) . . ?
C01J Os02 C014 99.1(3) . . ?
F00G Sb03 F00N 90.5(3) . . ?
F00Q Sb03 F00G 91.9(3) . . ?
F00Q Sb03 F00N 177.6(3) . . ?
F00Q Sb03 F00W 89.1(3) . . ?
F00U Sb03 F00G 89.0(3) . . ?
F00U Sb03 F00N 89.2(3) . . ?
F00U Sb03 F00Q 90.5(3) . . ?
F00U Sb03 F00W 90.5(4) . . ?
F00U Sb03 F01D 179.3(4) . . ?
F00W Sb03 F00G 178.9(3) . . ?
F00W Sb03 F00N 88.6(3) . . ?
F01D Sb03 F00G 90.5(4) . . ?
F01D Sb03 F00N 91.3(3) . . ?
F01D Sb03 F00Q 89.1(3) . . ?
F01D Sb03 F00W 90.0(4) . . ?
F00F Sb04 F00I 89.1(2) . . ?
F00F Sb04 F00M 88.0(3) . . ?
F00I Sb04 F00M 88.4(3) . . ?
F00L Sb04 F00F 177.8(3) . . ?
F00L Sb04 F00I 89.3(3) . . ?
F00L Sb04 F00M 90.4(3) . . ?
F00O Sb04 F00F 90.4(3) . . ?
F00O Sb04 F00I 178.2(3) . . ?
F00O Sb04 F00L 91.1(3) . . ?
F00O Sb04 F00M 89.8(3) . . ?
F00S Sb04 F00F 91.3(3) . . ?
F00S Sb04 F00I 90.1(3) . . ?
F00S Sb04 F00L 90.3(3) . . ?
F00S Sb04 F00M 178.4(3) . . ?
F00S Sb04 F00O 91.6(3) . . ?
F01R Sb00 F017 178.6(4) . . ?
F01R Sb00 F02P 91.7(4) . . ?
F01R Sb00 F02Q 93.2(5) . . ?
F01S Sb00 F017 87.6(4) . . ?
F01S Sb00 F01R 92.7(4) . . ?
F01S Sb00 F02P 173.4(5) . . ?
F01S Sb00 F02Q 89.9(5) . . ?
F02P Sb00 F017 88.1(4) . . ?
F02P Sb00 F02Q 85.0(5) . . ?
F02Q Sb00 F017 88.1(4) . . ?
F03A Sb00 F017 87.6(4) . . ?
F03A Sb00 F01R 91.1(4) . . ?
F03A Sb00 F01S 95.7(6) . . ?
F03A Sb00 F02P 89.1(6) . . ?
F03A Sb00 F02Q 172.8(6) . . ?
C018 P007 C00Y 106.9(3) . . ?
C018 P007 C03L 110.3(4) . . ?
C01C P007 C00Y 110.8(3) . . ?
C01C P007 C018 108.9(4) . . ?
C01C P007 C03L 107.5(4) . . ?
C03L P007 C00Y 112.4(4) . . ?
C012 P008 C00V 107.2(3) . . ?
C01I P008 C00V 112.1(4) . . ?
C01I P008 C012 109.5(4) . . ?
C01I P008 C03K 107.5(4) . . ?
C03K P008 C00V 110.8(3) . . ?
C03K P008 C012 109.7(4) . . ?
C019 P009 Os01 117.2(2) . . ?
C01Y P009 Os01 115.8(3) . . ?
C01Y P009 C019 101.3(3) . . ?
C03N P009 Os01 108.3(3) . . ?
C03N P009 C019 106.8(4) . . ?
C03N P009 C01Y 106.6(4) . . ?
C02K P00A Os02 117.8(3) . . ?
C02K P00A C02X 101.5(4) . . ?
C02K P00A C036 101.1(4) . . ?
C02X P00A Os02 113.0(3) . . ?
C02X P00A C036 111.8(4) . . ?
C036 P00A Os02 110.9(3) . . ?
C01T P00B Os01 117.2(2) . . ?
C01T P00B C01V 103.1(4) . . ?
C01T P00B C02L 100.6(4) . . ?
C01V P00B Os01 109.5(3) . . ?
C02L P00B Os01 114.8(3) . . ?
C02L P00B C01V 110.9(3) . . ?
C01X P00C Os02 116.4(3) . . ?
C01X P00C C026 103.0(3) . . ?
C026 P00C Os02 116.1(3) . . ?
C04T P00C Os02 108.6(3) . . ?
C04T P00C C01X 105.8(4) . . ?
C04T P00C C026 106.1(4) . . ?
N00P N00K C013 114.3(6) . . ?
N00K N00P Os01 117.7(5) . . ?
N00K N00P C03R 111.7(6) . . ?
C03R N00P Os01 130.0(5) . . ?
N00T N00R C023 115.6(7) . . ?
N00R N00T Os02 116.6(5) . . ?
N00R N00T C03W 113.2(6) . . ?
C03W N00T Os02 130.0(6) . . ?
C00X C00V P008 120.7(5) . . ?
C01E C00V P008 122.9(6) . . ?
C01E C00V C00X 116.2(6) . . ?
C00V C00X Os01 116.4(5) . . ?
C014 C00Y P007 121.6(6) . . ?
C01A C00Y P007 123.0(6) . . ?
C01A C00Y C014 115.3(7) . . ?
C013 C00Z Os01 115.4(6) . . ?
C013 C00Z C01E 127.4(7) . . ?
C01E C00Z Os01 117.2(6) . . ?
C01A C011 Os02 117.5(6) . . ?
C023 C011 Os02 116.2(6) . . ?
C023 C011 C01A 126.3(8) . . ?
C01U C012 P008 117.6(6) . . ?
C01U C012 C024 121.0(7) . . ?
C024 C012 P008 121.2(6) . . ?
N00K C013 C00Z 116.9(8) . . ?
C00Y C014 Os02 117.5(5) . . ?
C02S C015 C028 119.2(8) . . ?
O00J C016 Os01 178.1(7) . . ?
C02D C018 P007 121.9(7) . . ?
C02D C018 C02N 119.6(7) . . ?
C02N C018 P007 118.5(6) . . ?
C022 C019 P009 121.1(6) . . ?
C02C C019 P009 119.5(6) . . ?
C02C C019 C022 119.2(7) . . ?
C00Y C01A C011 111.9(7) . . ?
C01P C01B C01H 121.2(8) . . ?
C01K C01C P007 119.9(6) . . ?
C01K C01C C02F 119.3(7) . . ?
C02F C01C P007 120.7(6) . . ?
C00V C01E C00Z 112.2(7) . . ?
C01V C01F C02A 120.7(9) . . ?
C02B C01G C022 120.7(8) . . ?
C01T C01H C01B 119.9(7) . . ?
C02E C01I P008 120.3(6) . . ?
C02E C01I C037 119.0(8) . . ?
C037 C01I P008 120.2(6) . . ?
O00H C01J Os02 176.6(6) . . ?
C03P C01K C01C 120.0(8) . . ?
C02Y C01L C01M 120.5(8) . . ?
C01L C01M C01X 119.5(8) . . ?
C034 C01N C01O 120.3(8) . . ?
C01N C01O C02L 121.4(8) . . ?
C01B C01P C027 118.5(8) . . ?
C041 C01Q C03G 121.2(9) . . ?
C01H C01T P00B 123.7(6) . . ?
C01H C01T C035 118.9(7) . . ?
C035 C01T P00B 117.4(6) . . ?
C012 C01U C02V 118.9(8) . . ?
C01F C01V P00B 118.0(6) . . ?
C01F C01V C03Q 118.8(7) . . ?
C03Q C01V P00B 122.4(6) . . ?
C01Y C01W C01Z 119.5(8) . . ?
C01M C01X P00C 120.5(6) . . ?
C020 C01X P00C 119.7(7) . . ?
C020 C01X C01M 119.6(7) . . ?
C01W C01Y P009 122.5(6) . . ?
C01W C01Y C02R 119.7(7) . . ?
C02R C01Y P009 117.3(7) . . ?
C04C C01Z C01W 120.5(9) . . ?
C03Z C020 C01X 119.6(9) . . ?
C04R C021 C02T 119.2(9) . . ?
C01G C022 C019 118.9(8) . . ?
N00R C023 C011 117.0(8) . . ?
C02U C024 C012 118.2(8) . . ?
C03V C025 C04T 119.6(9) . . ?
C02O C026 P00C 121.2(6) . . ?
C02O C026 C03J 118.6(7) . . ?
C03J C026 P00C 120.1(6) . . ?
C035 C027 C01P 121.9(8) . . ?
C02K C028 C015 121.1(8) . . ?
C02I C029 C02X 121.6(8) . . ?
C031 C02A C01F 120.4(9) . . ?
C02M C02B C01G 120.3(8) . . ?
C019 C02C C02M 120.8(8) . . ?
C03X C02D C018 119.3(10) . . ?
C03B C02E C01I 121.0(8) . . ?
C030 C02F C01C 119.9(8) . . ?
C038 C02G C04E 120.6(9) . . ?
C03I C02H C02K 119.9(8) . . ?
C029 C02I C040 119.5(8) . . ?
C046 C02J C03R 119.9(8) . . ?
C028 C02K P00A 124.9(6) . . ?
C028 C02K C02H 118.8(8) . . ?
C02H C02K P00A 116.2(6) . . ?
C01O C02L P00B 117.4(6) . . ?
C03M C02L P00B 124.3(6) . . ?
C03M C02L C01O 118.1(7) . . ?
C02B C02M C02C 120.1(8) . . ?
C04D C02N C018 120.4(9) . . ?
C026 C02O C02Z 122.3(8) . . ?
C044 C02R C01Y 118.8(9) . . ?
C03I C02S C015 121.1(9) . . ?
C036 C02T C021 121.4(8) . . ?
C03E C02U C024 120.8(9) . . ?
C03E C02V C01U 120.2(9) . . ?
C029 C02X P00A 118.1(6) . . ?
C029 C02X C04L 118.3(8) . . ?
C04L C02X P00A 122.4(7) . . ?
C03Z C02Y C01L 119.4(7) . . ?
C04A C02Z C02O 118.2(9) . . ?
C048 C030 C02F 120.3(8) . . ?
C02A C031 C04B 119.9(8) . . ?
C04N C032 C049 117.9(8) . . ?
C04O C033 C03L 119.3(9) . . ?
C01N C034 C04M 119.3(8) . . ?
C027 C035 C01T 119.6(7) . . ?
C02T C036 P00A 117.3(6) . . ?
C02T C036 C039 118.2(7) . . ?
C039 C036 P00A 124.2(7) . . ?
C03T C037 C01I 119.5(8) . . ?
C02G C038 C04F 119.8(8) . . ?
C03U C039 C036 119.8(9) . . ?
C02E C03B C03F 119.1(8) . . ?
C04A C03C C03J 120.9(8) . . ?
C049 C03D C03W 119.6(9) . . ?
C02U C03E C02V 120.8(8) . . ?
C03T C03F C03B 121.6(9) . . ?
C01Q C03G C04O 118.7(8) . . ?
C03X C03H C04D 119.7(8) . . ?
C02S C03I C02H 119.9(9) . . ?
C03C C03J C026 118.8(8) . . ?
C047 C03K P008 119.2(7) . . ?
C04E C03K P008 122.5(6) . . ?
C04E C03K C047 118.3(8) . . ?
C033 C03L P007 118.8(7) . . ?
C041 C03L P007 121.5(6) . . ?
C041 C03L C033 119.6(8) . . ?
C04M C03M C02L 120.7(8) . . ?
C045 C03N P009 119.3(7) . . ?
C04H C03N P009 121.1(6) . . ?
C04H C03N C045 118.4(8) . . ?
C048 C03P C01K 120.4(8) . . ?
C04B C03Q C01V 119.9(9) . . ?
C02J C03R N00P 119.6(8) . . ?
C042 C03R N00P 119.6(8) . . ?
C042 C03R C02J 120.7(7) . . ?
C03V C03S C04P 119.3(10) . . ?
C03F C03T C037 119.8(8) . . ?
C04R C03U C039 121.8(8) . . ?
C03S C03V C025 121.7(10) . . ?
C03D C03W N00T 119.1(8) . . ?
C04I C03W N00T 121.2(8) . . ?
C04I C03W C03D 119.7(8) . . ?
C03H C03X C02D 120.8(9) . . ?
C04Q C03Y C04G 120.8(9) . . ?
C02Y C03Z C020 121.4(8) . . ?
C02I C040 C04S 120.1(9) . . ?
C03L C041 C01Q 120.9(8) . . ?
C03R C042 C04J 118.6(8) . . ?
C04C C044 C02R 121.8(9) . . ?
C04Q C045 C03N 120.2(9) . . ?
C02J C046 C04K 119.3(9) . . ?
C04F C047 C03K 120.3(9) . . ?
C030 C048 C03P 120.1(8) . . ?
C03D C049 C032 121.2(9) . . ?
C03C C04A C02Z 121.1(8) . . ?
C03Q C04B C031 120.2(9) . . ?
C044 C04C C01Z 119.6(8) . . ?
C02N C04D C03H 120.1(10) . . ?
C03K C04E C02G 121.0(8) . . ?
C038 C04F C047 120.0(8) . . ?
C04H C04G C03Y 119.5(9) . . ?
C04G C04H C03N 120.4(8) . . ?
C03W C04I C04N 119.3(9) . . ?
C04K C04J C042 120.5(8) . . ?
C04J C04K C046 120.8(8) . . ?
C04S C04L C02X 120.3(9) . . ?
C03M C04M C034 120.2(9) . . ?
C032 C04N C04I 122.3(10) . . ?
C033 C04O C03G 120.3(8) . . ?
C04U C04P C03S 121.0(10) . . ?
C03Y C04Q C045 120.7(9) . . ?
C03U C04R C021 119.5(8) . . ?
C04L C04S C040 119.8(9) . . ?
C025 C04T P00C 122.0(6) . . ?
C04U C04T P00C 119.1(7) . . ?
C04U C04T C025 117.7(8) . . ?
C04P C04U C04T 120.6(10) . . ?
Cl1 C04X Cl00 110.7(9) . . ?
F3 Sb1 F4 95.0(7) . . ?
F3 Sb1 F8 96.0(8) . . ?
F3 Sb1 F1AA 154.1(8) . . ?
F3 Sb1 F11 91.4(8) . . ?
F3 Sb1 F2AA 90.9(7) . . ?
F4 Sb1 F1AA 107.7(7) . . ?
F4 Sb1 F11 98.9(8) . . ?
F4 Sb1 F2AA 173.2(8) . . ?
F8 Sb1 F4 86.6(8) . . ?
F8 Sb1 F1AA 97.6(8) . . ?
F8 Sb1 F11 170.4(9) . . ?
F8 Sb1 F2AA 89.5(8) . . ?
F11 Sb1 F1AA 73.3(8) . . ?
F2AA Sb1 F1AA 67.3(7) . . ?
F2AA Sb1 F11 84.2(8) . . ?
F2 Sb0A F5 92.1(7) . . ?
F2 Sb0A F0AA 77.1(8) . . ?
F2 Sb0A F9 86.6(9) . . ?
F2 Sb0A F18 160.0(10) . . ?
F5 Sb0A F0AA 167.5(7) . . ?
F5 Sb0A F9 87.2(6) . . ?
F5 Sb0A F18 90.2(7) . . ?
F7 Sb0A F2 99.5(10) . . ?
F7 Sb0A F5 113.5(8) . . ?
F7 Sb0A F0AA 74.8(8) . . ?
F7 Sb0A F9 157.9(8) . . ?
F7 Sb0A F18 97.7(8) . . ?
F0AA Sb0A F9 86.1(7) . . ?
F0AA Sb0A F18 97.9(7) . . ?
F9 Sb0A F18 73.7(7) . . ?

loop_
_geom_bond_atom_site_label_1
_geom_bond_atom_site_label_2
_geom_bond_distance
_geom_bond_site_symmetry_2
_geom_bond_publ_flag
Os01 P009 2.4390(19) . ?
Os01 P00B 2.4305(19) . ?
Os01 N00P 2.086(6) . ?
Os01 C00X 2.010(7) . ?
Os01 C00Z 2.047(7) . ?
Os01 C016 1.947(9) . ?
Os02 P00A 2.4140(19) . ?
Os02 P00C 2.429(2) . ?
Os02 N00T 2.144(6) . ?
Os02 C011 2.040(8) . ?
Os02 C014 1.987(7) . ?
Os02 C01J 1.926(9) . ?
Sb03 F00G 1.878(5) . ?
Sb03 F00N 1.883(6) . ?
Sb03 F00Q 1.874(6) . ?
Sb03 F00U 1.842(6) . ?
Sb03 F00W 1.874(6) . ?
Sb03 F01D 1.855(7) . ?
Sb04 F00F 1.877(5) . ?
Sb04 F00I 1.878(5) . ?
Sb04 F00L 1.867(5) . ?
Sb04 F00M 1.885(6) . ?
Sb04 F00O 1.861(6) . ?
Sb04 F00S 1.853(7) . ?
Sb00 F017 1.897(7) . ?
Sb00 F01R 1.865(7) . ?
Sb00 F01S 1.840(8) . ?
Sb00 F02P 1.865(8) . ?
Sb00 F02Q 1.877(8) . ?
Sb00 F03A 1.794(7) . ?
P007 C00Y 1.822(7) . ?
P007 C018 1.798(8) . ?
P007 C01C 1.791(8) . ?
P007 C03L 1.804(9) . ?
P008 C00V 1.821(7) . ?
P008 C012 1.809(8) . ?
P008 C01I 1.783(9) . ?
P008 C03K 1.791(8) . ?
P009 C019 1.831(8) . ?
P009 C01Y 1.820(7) . ?
P009 C03N 1.804(9) . ?
P00A C02K 1.810(8) . ?
P00A C02X 1.828(8) . ?
P00A C036 1.832(8) . ?
P00B C01T 1.817(8) . ?
P00B C01V 1.835(7) . ?
P00B C02L 1.830(8) . ?
P00C C01X 1.820(7) . ?
P00C C026 1.838(8) . ?
P00C C04T 1.802(9) . ?
Cl00 C04X 1.795(18) . ?
Cl1 C04X 1.757(14) . ?
O00H C01J 1.148(10) . ?
O00J C016 1.148(10) . ?
N00K N00P 1.330(9) . ?
N00K C013 1.357(10) . ?
N00P C03R 1.442(10) . ?
N00R N00T 1.297(10) . ?
N00R C023 1.345(10) . ?
N00T C03W 1.430(10) . ?
C00V C00X 1.415(11) . ?
C00V C01E 1.389(11) . ?
C00Y C014 1.432(11) . ?
C00Y C01A 1.378(11) . ?
C00Z C013 1.384(11) . ?
C00Z C01E 1.419(10) . ?
C011 C01A 1.431(11) . ?
C011 C023 1.380(12) . ?
C012 C01U 1.385(12) . ?
C012 C024 1.392(12) . ?
C015 C028 1.389(12) . ?
C015 C02S 1.387(13) . ?
C018 C02D 1.387(12) . ?
C018 C02N 1.397(13) . ?
C019 C022 1.422(12) . ?
C019 C02C 1.386(13) . ?
C01B C01H 1.406(12) . ?
C01B C01P 1.365(13) . ?
C01C C01K 1.386(11) . ?
C01C C02F 1.388(11) . ?
C01F C01V 1.392(12) . ?
C01F C02A 1.393(12) . ?
C01G C022 1.401(12) . ?
C01G C02B 1.382(13) . ?
C01H C01T 1.394(11) . ?
C01I C02E 1.389(11) . ?
C01I C037 1.422(12) . ?
C01K C03P 1.376(12) . ?
C01L C01M 1.391(11) . ?
C01L C02Y 1.388(13) . ?
C01M C01X 1.400(12) . ?
C01N C01O 1.378(12) . ?
C01N C034 1.375(13) . ?
C01O C02L 1.404(11) . ?
C01P C027 1.405(12) . ?
C01Q C03G 1.374(13) . ?
C01Q C041 1.374(13) . ?
C01T C035 1.416(11) . ?
C01U C02V 1.390(12) . ?
C01V C03Q 1.402(12) . ?
C01W C01Y 1.390(13) . ?
C01W C01Z 1.403(12) . ?
C01X C020 1.395(12) . ?
C01Y C02R 1.412(12) . ?
C01Z C04C 1.392(14) . ?
C020 C03Z 1.379(12) . ?
C021 C02T 1.401(11) . ?
C021 C04R 1.399(13) . ?
C024 C02U 1.390(12) . ?
C025 C03V 1.380(14) . ?
C025 C04T 1.405(12) . ?
C026 C02O 1.367(12) . ?
C026 C03J 1.407(12) . ?
C027 C035 1.364(12) . ?
C028 C02K 1.383(11) . ?
C029 C02I 1.378(12) . ?
C029 C02X 1.396(11) . ?
C02A C031 1.369(14) . ?
C02B C02M 1.379(13) . ?
C02C C02M 1.395(12) . ?
C02D C03X 1.383(13) . ?
C02E C03B 1.380(12) . ?
C02F C030 1.378(13) . ?
C02G C038 1.376(14) . ?
C02G C04E 1.398(12) . ?
C02H C02K 1.419(12) . ?
C02H C03I 1.386(13) . ?
C02I C040 1.386(14) . ?
C02J C03R 1.408(12) . ?
C02J C046 1.374(12) . ?
C02L C03M 1.393(12) . ?
C02N C04D 1.370(12) . ?
C02O C02Z 1.395(12) . ?
C02R C044 1.399(12) . ?
C02S C03I 1.378(13) . ?
C02T C036 1.385(12) . ?
C02U C03E 1.364(15) . ?
C02V C03E 1.366(14) . ?
C02X C04L 1.416(13) . ?
C02Y C03Z 1.375(14) . ?
C02Z C04A 1.373(14) . ?
C030 C048 1.370(12) . ?
C031 C04B 1.397(14) . ?
C032 C049 1.404(15) . ?
C032 C04N 1.372(14) . ?
C033 C03L 1.402(12) . ?
C033 C04O 1.397(14) . ?
C034 C04M 1.415(15) . ?
C036 C039 1.419(12) . ?
C037 C03T 1.384(13) . ?
C038 C04F 1.388(15) . ?
C039 C03U 1.376(12) . ?
C03B C03F 1.384(14) . ?
C03C C03J 1.400(12) . ?
C03C C04A 1.359(13) . ?
C03D C03W 1.420(13) . ?
C03D C049 1.369(13) . ?
C03F C03T 1.377(14) . ?
C03G C04O 1.407(14) . ?
C03H C03X 1.381(15) . ?
C03H C04D 1.382(14) . ?
C03K C047 1.425(12) . ?
C03K C04E 1.372(12) . ?
C03L C041 1.373(12) . ?
C03M C04M 1.379(13) . ?
C03N C045 1.414(11) . ?
C03N C04H 1.402(13) . ?
C03P C048 1.371(12) . ?
C03Q C04B 1.392(12) . ?
C03R C042 1.384(12) . ?
C03S C03V 1.351(15) . ?
C03S C04P 1.375(17) . ?
C03U C04R 1.372(14) . ?
C03W C04I 1.368(13) . ?
C03Y C04G 1.388(13) . ?
C03Y C04Q 1.366(15) . ?
C040 C04S 1.411(15) . ?
C042 C04J 1.395(11) . ?
C044 C04C 1.356(14) . ?
C045 C04Q 1.368(14) . ?
C046 C04K 1.392(13) . ?
C047 C04F 1.390(13) . ?
C04G C04H 1.384(13) . ?
C04I C04N 1.393(12) . ?
C04J C04K 1.377(13) . ?
C04L C04S 1.374(14) . ?
C04P C04U 1.364(14) . ?
C04T C04U 1.403(12) . ?
Sb1 F3 1.692(19) . ?
Sb1 F4 1.804(14) . ?
Sb1 F8 1.713(17) . ?
Sb1 F1AA 2.187(18) . ?
Sb1 F11 2.06(3) . ?
Sb1 F2AA 1.943(15) . ?
Sb0A F2 1.75(3) . ?
Sb0A F5 1.872(14) . ?
Sb0A F7 1.714(15) . ?
Sb0A F0AA 1.909(17) . ?
Sb0A F9 2.055(18) . ?
Sb0A F18 2.093(17) . ?
